data_7123520
loop_
_publ_author_name
'Mehta, Meera'
'Goicoechea, Jose M.'

_publ_section_title
;
 Carboboration of isocyanates with tris(pentafluorophenyl)borane and
 evidence for dissociative FLP chemistry of an acid--base pair
;
_journal_name_full 'Chemical Communications'
_journal_paper_doi 10.1039/C9CC02707F
_journal_year 2019
_chemical_formula_moiety 'C29 H16 B F15 N2 O2'
_chemical_formula_sum 'C29 H16 B F15 N2 O2'
_chemical_formula_weight 720.25
_chemical_name_systematic
;
 cyclo-[B(C6F5)2N(C3H6)C(O)N(C6H11)C(C6F5)O]
;
_space_group_crystal_system triclinic
_space_group_IT_number 2
_space_group_name_Hall '-P 1'
_space_group_name_H-M_alt 'P -1'
_symmetry_space_group_name_Hall '-P 1'
_symmetry_space_group_name_H-M 'P -1'
_atom_sites_solution_hydrogens geom
_audit_creation_method SHELXL-2018/1
_audit_update_record
;
2019-04-04 deposited with the CCDC.    2019-05-23 downloaded from the CCDC.
;
_cell_angle_alpha 89.932(2)
_cell_angle_beta 87.734(2)
_cell_angle_gamma 64.836(3)
_cell_formula_units_Z 4
_cell_length_a 9.1546(3)
_cell_length_b 10.4650(3)
_cell_length_c 32.5941(9)
_cell_measurement_reflns_used 14770
_cell_measurement_temperature 150(2)
_cell_measurement_theta_max 75.8040
_cell_measurement_theta_min 4.8440
_cell_volume 2823.62(16)
_computing_cell_refinement 'CrysAlisPro 1.171.39.46 (Rigaku OD, 2018)'
_computing_data_collection 'CrysAlisPro 1.171.39.46 (Rigaku OD, 2018)'
_computing_data_reduction 'CrysAlisPro 1.171.39.46 (Rigaku OD, 2018)'
_computing_structure_refinement 'SHELXL-2018/1 (Sheldrick, 2018)'
_computing_structure_solution 'SHELXS-97 (Sheldrick, 1990)'
_diffrn_ambient_temperature 150(2)
_diffrn_detector_area_resol_mean 10.4102
_diffrn_measured_fraction_theta_full 1.000
_diffrn_measured_fraction_theta_max 1.000
_diffrn_measurement_device_type 'SuperNova, Dual, Cu at zero, Atlas'
_diffrn_measurement_method '\w scans'
_diffrn_radiation_monochromator mirror
_diffrn_radiation_source 'SuperNova (Cu) X-ray Source'
_diffrn_radiation_type CuK\a
_diffrn_radiation_wavelength 1.54184
_diffrn_reflns_av_R_equivalents 0.0237
_diffrn_reflns_av_unetI/netI 0.0265
_diffrn_reflns_Laue_measured_fraction_full 1.000
_diffrn_reflns_Laue_measured_fraction_max 1.000
_diffrn_reflns_limit_h_max 10
_diffrn_reflns_limit_h_min -10
_diffrn_reflns_limit_k_max 8
_diffrn_reflns_limit_k_min -12
_diffrn_reflns_limit_l_max 38
_diffrn_reflns_limit_l_min -38
_diffrn_reflns_number 25899
_diffrn_reflns_point_group_measured_fraction_full 1.000
_diffrn_reflns_point_group_measured_fraction_max 1.000
_diffrn_reflns_theta_full 66.499
_diffrn_reflns_theta_max 66.498
_diffrn_reflns_theta_min 4.073
_exptl_absorpt_coefficient_mu 1.570
_exptl_absorpt_correction_T_max 1.00000
_exptl_absorpt_correction_T_min 0.96436
_exptl_absorpt_correction_type multi-scan
_exptl_absorpt_process_details
;
CrysAlisPro 1.171.39.46 (Rigaku Oxford Diffraction, 2018)
Empirical absorption correction using spherical harmonics,
 implemented in SCALE3 ABSPACK scaling algorithm.
;
_exptl_crystal_colour colourless
_exptl_crystal_density_diffrn 1.694
_exptl_crystal_description block
_exptl_crystal_F_000 1440
_exptl_crystal_size_max 0.200
_exptl_crystal_size_mid 0.160
_exptl_crystal_size_min 0.120
_refine_diff_density_max 0.643
_refine_diff_density_min -0.554
_refine_diff_density_rms 0.088
_refine_ls_extinction_method none
_refine_ls_goodness_of_fit_ref 1.174
_refine_ls_hydrogen_treatment constr
_refine_ls_matrix_type full
_refine_ls_number_parameters 883
_refine_ls_number_reflns 9955
_refine_ls_number_restraints 0
_refine_ls_restrained_S_all 1.174
_refine_ls_R_factor_all 0.0728
_refine_ls_R_factor_gt 0.0697
_refine_ls_shift/su_max 0.000
_refine_ls_shift/su_mean 0.000
_refine_ls_structure_factor_coef Fsqd
_refine_ls_weighting_details 'w=1/[\s^2^(Fo^2^)+(0.0546P)^2^+13.2069P] where P=(Fo^2^+2Fc^2^)/3'
_refine_ls_weighting_scheme calc
_refine_ls_wR_factor_gt 0.1998
_refine_ls_wR_factor_ref 0.2010
_reflns_Friedel_coverage 0.000
_reflns_number_gt 9300
_reflns_number_total 9955
_reflns_threshold_expression 'I > 2\s(I)'
_cod_data_source_file c9cc02707f2.cif
_cod_data_source_block MM444
_cod_original_cell_volume 2823.63(16)
_cod_database_code 7123520
_shelx_shelxl_version_number 2018/1
_shelx_space_group_comment
;
The symmetry employed for this shelxl refinement is uniquely defined
by the following loop, which should always be used as a source of
symmetry information in preference to the above space-group names.
They are only intended as comments.
;
_shelx_estimated_absorpt_t_min 0.744
_shelx_estimated_absorpt_t_max 0.834

loop_
_space_group_symop_operation_xyz
'x, y, z'
'-x, -y, -z'

loop_
_atom_site_label
_atom_site_type_symbol
_atom_site_fract_x
_atom_site_fract_y
_atom_site_fract_z
_atom_site_U_iso_or_equiv
_atom_site_adp_type
_atom_site_occupancy
_atom_site_site_symmetry_order
_atom_site_calc_flag
_atom_site_refinement_flags_posn
_atom_site_refinement_flags_adp
N1 N 0.1147(4) 0.7356(4) 0.41457(11) 0.0223(7) Uani 1 1 d . .
C1 C 0.2712(5) 0.6546(5) 0.40951(13) 0.0234(9) Uani 1 1 d . .
O1 O 0.3809(4) 0.6661(4) 0.42638(11) 0.0331(8) Uani 1 1 d . .
N2 N 0.3142(4) 0.5309(4) 0.38169(11) 0.0213(7) Uani 1 1 d . .
C2 C 0.2011(5) 0.4974(4) 0.36775(13) 0.0204(8) Uani 1 1 d . .
O2 O 0.0508(3) 0.5752(3) 0.37171(9) 0.0230(6) Uani 1 1 d . .
B1 B -0.0195(6) 0.7264(5) 0.39017(15) 0.0213(10) Uani 1 1 d . .
C3 C -0.0702(5) 0.8286(4) 0.35003(13) 0.0228(9) Uani 1 1 d . .
C4 C -0.0133(5) 0.9269(5) 0.33848(14) 0.0249(9) Uani 1 1 d . .
C5 C -0.0639(6) 1.0125(5) 0.30492(14) 0.0286(10) Uani 1 1 d . .
C6 C -0.1779(6) 1.0024(5) 0.28054(15) 0.0321(10) Uani 1 1 d . .
C7 C -0.2374(6) 0.9039(5) 0.28987(15) 0.0313(10) Uani 1 1 d . .
C8 C -0.1839(6) 0.8219(5) 0.32385(14) 0.0267(9) Uani 1 1 d . .
C9 C -0.1709(5) 0.7438(4) 0.42065(13) 0.0199(8) Uani 1 1 d . .
C10 C -0.3134(5) 0.8648(4) 0.42512(13) 0.0208(8) Uani 1 1 d . .
C11 C -0.4382(5) 0.8804(5) 0.45279(13) 0.0241(9) Uani 1 1 d . .
C12 C -0.4243(6) 0.7705(5) 0.47784(14) 0.0278(10) Uani 1 1 d . .
C13 C -0.2832(6) 0.6475(5) 0.47523(14) 0.0266(9) Uani 1 1 d . .
C14 C -0.1615(5) 0.6367(4) 0.44755(14) 0.0236(9) Uani 1 1 d . .
C15 C 0.0727(5) 0.8523(5) 0.44536(14) 0.0261(9) Uani 1 1 d . .
H15A H -0.035582 0.927438 0.440132 0.031 Uiso 1 1 calc R U
H15B H 0.151825 0.893472 0.442549 0.031 Uiso 1 1 calc R U
C16 C 0.0729(6) 0.7992(5) 0.48818(14) 0.0280(10) Uani 1 1 d . .
H16 H 0.172265 0.731422 0.497848 0.034 Uiso 1 1 calc R U
C17 C -0.0548(6) 0.8403(6) 0.51296(16) 0.0349(11) Uani 1 1 d . .
H17A H -0.155955 0.907910 0.504205 0.042 Uiso 1 1 calc R U
H17B H -0.046696 0.802612 0.539741 0.042 Uiso 1 1 calc R U
C18 C 0.4911(5) 0.4397(4) 0.37243(13) 0.0212(9) Uani 1 1 d . .
H18 H 0.496291 0.365589 0.352334 0.025 Uiso 1 1 calc R U
C19 C 0.5760(6) 0.5203(5) 0.35119(15) 0.0298(10) Uani 1 1 d . .
H19A H 0.578346 0.593313 0.370070 0.036 Uiso 1 1 calc R U
H19B H 0.517261 0.567655 0.326663 0.036 Uiso 1 1 calc R U
C20 C 0.7480(6) 0.4159(5) 0.33852(16) 0.0330(11) Uani 1 1 d . .
H20A H 0.744044 0.349551 0.317419 0.040 Uiso 1 1 calc R U
H20B H 0.806476 0.468082 0.326120 0.040 Uiso 1 1 calc R U
C21 C 0.8394(6) 0.3327(5) 0.37455(16) 0.0334(11) Uani 1 1 d . .
H21A H 0.854632 0.397710 0.394187 0.040 Uiso 1 1 calc R U
H21B H 0.947546 0.262627 0.364652 0.040 Uiso 1 1 calc R U
C22 C 0.7501(6) 0.2568(5) 0.39643(15) 0.0312(10) Uani 1 1 d . .
H22A H 0.809780 0.208405 0.420724 0.037 Uiso 1 1 calc R U
H22B H 0.745282 0.184357 0.377741 0.037 Uiso 1 1 calc R U
C23 C 0.5780(5) 0.3611(5) 0.41012(14) 0.0273(10) Uani 1 1 d . .
H23A H 0.519422 0.309489 0.422856 0.033 Uiso 1 1 calc R U
H23B H 0.581894 0.429031 0.430674 0.033 Uiso 1 1 calc R U
C24 C 0.2420(5) 0.3600(5) 0.34569(14) 0.0247(9) Uani 1 1 d . .
C25 C 0.2133(7) 0.3596(6) 0.30428(16) 0.0406(13) Uani 1 1 d . .
C26 C 0.2451(9) 0.2339(9) 0.2838(2) 0.062(2) Uani 1 1 d . .
C27 C 0.3028(7) 0.1086(7) 0.3050(3) 0.059(2) Uani 1 1 d . .
C28 C 0.3257(6) 0.1089(5) 0.3463(2) 0.0521(17) Uani 1 1 d . .
C29 C 0.2946(6) 0.2336(5) 0.36632(19) 0.0371(12) Uani 1 1 d . .
F1 F 0.0967(4) 0.9472(3) 0.36100(9) 0.0370(7) Uani 1 1 d . .
F2 F -0.0064(4) 1.1079(3) 0.29568(9) 0.0377(7) Uani 1 1 d . .
F3 F -0.2291(4) 1.0852(3) 0.24782(9) 0.0481(8) Uani 1 1 d . .
F4 F -0.3481(4) 0.8930(4) 0.26643(10) 0.0490(8) Uani 1 1 d . .
F5 F -0.2493(4) 0.7304(3) 0.33230(8) 0.0360(7) Uani 1 1 d . .
F6 F -0.3362(3) 0.9806(3) 0.40261(8) 0.0289(6) Uani 1 1 d . .
F7 F -0.5723(3) 1.0018(3) 0.45610(9) 0.0368(7) Uani 1 1 d . .
F8 F -0.5441(4) 0.7846(3) 0.50479(9) 0.0392(7) Uani 1 1 d . .
F9 F -0.2686(4) 0.5405(3) 0.49994(10) 0.0452(8) Uani 1 1 d . .
F10 F -0.0254(3) 0.5158(3) 0.44738(9) 0.0349(6) Uani 1 1 d . .
F11 F 0.1561(6) 0.4819(4) 0.28413(10) 0.0651(11) Uani 1 1 d . .
F12 F 0.2163(7) 0.2361(6) 0.24372(13) 0.0959(18) Uani 1 1 d . .
F13 F 0.3290(5) -0.0112(4) 0.28525(18) 0.0944(19) Uani 1 1 d . .
F14 F 0.3766(5) -0.0124(3) 0.36652(18) 0.0902(18) Uani 1 1 d . .
F15 F 0.3119(5) 0.2334(3) 0.40657(12) 0.0564(10) Uani 1 1 d . .
N101 N 0.0825(4) 0.2484(4) 0.08738(11) 0.0225(7) Uani 1 1 d . .
C101 C 0.2391(5) 0.1689(4) 0.09213(13) 0.0224(9) Uani 1 1 d . .
O101 O 0.3529(4) 0.1804(3) 0.07595(11) 0.0320(7) Uani 1 1 d . .
N102 N 0.2735(4) 0.0458(4) 0.11954(11) 0.0210(7) Uani 1 1 d . .
C102 C 0.1567(5) 0.0118(4) 0.13207(12) 0.0200(8) Uani 1 1 d . .
O102 O 0.0072(3) 0.0887(3) 0.12905(9) 0.0230(6) Uani 1 1 d . .
B101 B -0.0584(6) 0.2388(5) 0.11154(15) 0.0217(10) Uani 1 1 d . .
C103 C -0.1249(5) 0.3434(4) 0.15229(13) 0.0217(9) Uani 1 1 d . .
C104 C -0.2440(6) 0.3352(5) 0.17825(14) 0.0266(9) Uani 1 1 d . .
C105 C -0.3073(6) 0.4181(5) 0.21334(14) 0.0320(10) Uani 1 1 d . .
C106 C -0.2505(6) 0.5163(5) 0.22349(14) 0.0322(10) Uani 1 1 d . .
C107 C -0.1320(6) 0.5282(5) 0.19924(14) 0.0286(10) Uani 1 1 d . .
C108 C -0.0718(5) 0.4425(5) 0.16443(14) 0.0255(9) Uani 1 1 d . .
C109 C -0.1986(5) 0.2510(4) 0.08028(13) 0.0204(8) Uani 1 1 d . .
C110 C -0.3395(5) 0.3729(4) 0.07523(13) 0.0208(8) Uani 1 1 d . .
C111 C -0.4515(5) 0.3842(5) 0.04685(13) 0.0240(9) Uani 1 1 d . .
C112 C -0.4282(5) 0.2713(5) 0.02194(13) 0.0259(9) Uani 1 1 d . .
C113 C -0.2898(6) 0.1479(5) 0.02553(14) 0.0275(10) Uani 1 1 d . .
C114 C -0.1783(5) 0.1416(4) 0.05361(14) 0.0251(9) Uani 1 1 d . .
C115 C 0.0509(5) 0.3612(4) 0.05662(14) 0.0245(9) Uani 1 1 d . .
H11A H 0.127958 0.403825 0.059701 0.029 Uiso 1 1 calc R U
H11B H -0.059787 0.436312 0.061575 0.029 Uiso 1 1 calc R U
C116 C 0.0681(6) 0.3027(5) 0.01397(14) 0.0273(10) Uani 1 1 d . .
H116 H 0.171216 0.233324 0.004787 0.033 Uiso 1 1 calc R U
C117 C -0.0492(7) 0.3406(6) -0.01155(16) 0.0361(11) Uani 1 1 d . .
H11C H -0.153847 0.409670 -0.003359 0.043 Uiso 1 1 calc R U
H11D H -0.029885 0.299015 -0.038277 0.043 Uiso 1 1 calc R U
C118 C 0.4473(5) -0.0459(5) 0.12808(13) 0.0222(9) Uani 1 1 d . .
H118 H 0.445693 -0.117844 0.148082 0.027 Uiso 1 1 calc R U
C119 C 0.5273(6) 0.0364(5) 0.14954(16) 0.0316(10) Uani 1 1 d . .
H11E H 0.461460 0.086562 0.174226 0.038 Uiso 1 1 calc R U
H11F H 0.537349 0.106965 0.130773 0.038 Uiso 1 1 calc R U
C120 C 0.6950(6) -0.0704(5) 0.16176(17) 0.0361(11) Uani 1 1 d . .
H12A H 0.751863 -0.019264 0.174375 0.043 Uiso 1 1 calc R U
H12B H 0.682634 -0.134506 0.182552 0.043 Uiso 1 1 calc R U
C121 C 0.7959(6) -0.1568(5) 0.12525(17) 0.0356(11) Uani 1 1 d . .
H12C H 0.900897 -0.227034 0.134644 0.043 Uiso 1 1 calc R U
H12D H 0.817519 -0.093909 0.105665 0.043 Uiso 1 1 calc R U
C122 C 0.7110(6) -0.2327(5) 0.10363(16) 0.0335(11) Uani 1 1 d . .
H12E H 0.699001 -0.302595 0.122310 0.040 Uiso 1 1 calc R U
H12F H 0.777292 -0.284153 0.079144 0.040 Uiso 1 1 calc R U
C123 C 0.5442(5) -0.1279(5) 0.09047(14) 0.0271(9) Uani 1 1 d . .
H12G H 0.555681 -0.062363 0.070041 0.032 Uiso 1 1 calc R U
H12H H 0.487964 -0.179323 0.077707 0.032 Uiso 1 1 calc R U
C124 C 0.1938(5) -0.1286(4) 0.15149(13) 0.0214(9) Uani 1 1 d . .
C125 C 0.1777(6) -0.1394(5) 0.19326(14) 0.0290(10) Uani 1 1 d . .
C126 C 0.2062(7) -0.2674(5) 0.21126(15) 0.0351(11) Uani 1 1 d . .
C127 C 0.2520(6) -0.3862(5) 0.18672(15) 0.0313(10) Uani 1 1 d . .
C128 C 0.2668(5) -0.3779(5) 0.14472(15) 0.0263(9) Uani 1 1 d . .
C129 C 0.2366(5) -0.2488(5) 0.12728(13) 0.0229(9) Uani 1 1 d . .
F101 F -0.3071(4) 0.2438(3) 0.16919(9) 0.0367(7) Uani 1 1 d . .
F102 F -0.4217(4) 0.4052(4) 0.23733(10) 0.0486(8) Uani 1 1 d . .
F103 F -0.3124(4) 0.5996(3) 0.25677(9) 0.0482(8) Uani 1 1 d . .
F104 F -0.0763(4) 0.6236(3) 0.20923(9) 0.0400(7) Uani 1 1 d . .
F105 F 0.0433(4) 0.4631(3) 0.14201(9) 0.0379(7) Uani 1 1 d . .
F106 F -0.3710(3) 0.4907(3) 0.09805(8) 0.0287(6) Uani 1 1 d . .
F107 F -0.5826(3) 0.5062(3) 0.04224(8) 0.0331(6) Uani 1 1 d . .
F108 F -0.5366(4) 0.2811(3) -0.00545(8) 0.0384(7) Uani 1 1 d . .
F109 F -0.2656(4) 0.0372(3) 0.00083(10) 0.0450(8) Uani 1 1 d . .
F110 F -0.0419(3) 0.0199(3) 0.05398(9) 0.0347(6) Uani 1 1 d . .
F111 F 0.1339(5) -0.0231(3) 0.21727(9) 0.0468(8) Uani 1 1 d . .
F112 F 0.1903(5) -0.2753(4) 0.25194(9) 0.0594(10) Uani 1 1 d . .
F113 F 0.2773(4) -0.5093(3) 0.20333(10) 0.0448(8) Uani 1 1 d . .
F114 F 0.3080(4) -0.4935(3) 0.12142(9) 0.0366(7) Uani 1 1 d . .
F115 F 0.2478(4) -0.2406(3) 0.08672(8) 0.0337(6) Uani 1 1 d . .

loop_
_atom_site_aniso_label
_atom_site_aniso_U_11
_atom_site_aniso_U_22
_atom_site_aniso_U_33
_atom_site_aniso_U_23
_atom_site_aniso_U_13
_atom_site_aniso_U_12
N1 0.0203(18) 0.0185(17) 0.0277(19) -0.0044(14) -0.0022(15) -0.0077(15)
C1 0.023(2) 0.026(2) 0.024(2) -0.0036(17) 0.0013(17) -0.0132(18)
O1 0.0219(16) 0.0392(19) 0.0403(19) -0.0147(15) -0.0006(14) -0.0150(14)
N2 0.0198(18) 0.0213(18) 0.0231(18) -0.0003(14) 0.0013(14) -0.0091(15)
C2 0.020(2) 0.020(2) 0.022(2) 0.0004(16) 0.0003(16) -0.0100(17)
O2 0.0197(15) 0.0186(14) 0.0305(16) -0.0044(12) -0.0020(12) -0.0079(12)
B1 0.018(2) 0.017(2) 0.028(2) -0.0025(19) -0.0014(19) -0.0067(19)
C3 0.021(2) 0.022(2) 0.025(2) -0.0046(17) 0.0031(17) -0.0094(18)
C4 0.024(2) 0.028(2) 0.027(2) -0.0060(18) 0.0025(17) -0.0147(19)
C5 0.036(3) 0.021(2) 0.029(2) -0.0034(18) 0.0079(19) -0.013(2)
C6 0.037(3) 0.030(2) 0.028(2) 0.0055(19) -0.002(2) -0.012(2)
C7 0.030(2) 0.038(3) 0.028(2) 0.001(2) -0.0016(19) -0.016(2)
C8 0.029(2) 0.030(2) 0.026(2) -0.0005(18) 0.0020(18) -0.018(2)
C9 0.021(2) 0.019(2) 0.023(2) -0.0006(16) -0.0035(16) -0.0108(17)
C10 0.024(2) 0.019(2) 0.022(2) 0.0047(16) -0.0042(17) -0.0112(17)
C11 0.021(2) 0.025(2) 0.024(2) 0.0011(17) -0.0024(17) -0.0077(18)
C12 0.029(2) 0.040(3) 0.022(2) 0.0014(19) 0.0011(18) -0.022(2)
C13 0.036(3) 0.026(2) 0.024(2) 0.0096(18) -0.0065(19) -0.019(2)
C14 0.025(2) 0.018(2) 0.029(2) 0.0000(17) -0.0066(17) -0.0089(18)
C15 0.023(2) 0.022(2) 0.033(2) -0.0092(18) 0.0014(18) -0.0094(18)
C16 0.029(2) 0.024(2) 0.032(2) -0.0056(18) -0.0036(19) -0.0116(19)
C17 0.034(3) 0.042(3) 0.032(3) -0.008(2) -0.001(2) -0.020(2)
C18 0.017(2) 0.025(2) 0.022(2) -0.0020(17) 0.0011(16) -0.0089(17)
C19 0.025(2) 0.026(2) 0.039(3) 0.003(2) 0.006(2) -0.012(2)
C20 0.028(2) 0.033(3) 0.042(3) -0.002(2) 0.009(2) -0.017(2)
C21 0.022(2) 0.038(3) 0.041(3) -0.010(2) 0.002(2) -0.014(2)
C22 0.024(2) 0.032(3) 0.035(3) 0.001(2) -0.0072(19) -0.009(2)
C23 0.021(2) 0.029(2) 0.028(2) 0.0028(18) -0.0019(18) -0.0073(19)
C24 0.019(2) 0.023(2) 0.034(2) -0.0073(18) 0.0035(17) -0.0102(18)
C25 0.054(3) 0.045(3) 0.035(3) -0.010(2) 0.010(2) -0.033(3)
C26 0.066(4) 0.088(5) 0.049(4) -0.042(4) 0.020(3) -0.051(4)
C27 0.035(3) 0.037(3) 0.106(6) -0.041(4) 0.009(3) -0.015(3)
C28 0.025(3) 0.022(3) 0.108(6) -0.010(3) -0.020(3) -0.008(2)
C29 0.022(2) 0.023(2) 0.067(4) -0.002(2) -0.015(2) -0.0085(19)
F1 0.0446(17) 0.0434(16) 0.0392(16) 0.0039(13) -0.0072(13) -0.0338(14)
F2 0.0539(18) 0.0311(15) 0.0371(15) -0.0002(12) 0.0057(13) -0.0274(14)
F3 0.063(2) 0.0469(18) 0.0364(17) 0.0162(14) -0.0088(15) -0.0250(17)
F4 0.0501(19) 0.072(2) 0.0381(17) 0.0155(16) -0.0200(14) -0.0376(18)
F5 0.0445(17) 0.0462(17) 0.0335(15) 0.0061(12) -0.0086(12) -0.0343(14)
F6 0.0274(13) 0.0201(12) 0.0337(14) 0.0073(10) 0.0049(11) -0.0052(11)
F7 0.0241(14) 0.0361(15) 0.0380(16) 0.0035(12) 0.0078(11) -0.0018(12)
F8 0.0370(16) 0.0562(19) 0.0300(15) 0.0056(13) 0.0070(12) -0.0260(15)
F9 0.059(2) 0.0349(16) 0.0457(18) 0.0202(14) -0.0020(15) -0.0235(15)
F10 0.0339(15) 0.0222(13) 0.0415(16) 0.0062(11) -0.0060(12) -0.0047(12)
F11 0.126(4) 0.069(2) 0.0254(16) 0.0060(15) -0.0086(19) -0.066(3)
F12 0.148(5) 0.124(4) 0.050(2) -0.048(3) 0.023(3) -0.093(4)
F13 0.048(2) 0.060(2) 0.171(5) -0.082(3) 0.010(3) -0.0189(19)
F14 0.064(2) 0.0185(16) 0.189(5) 0.008(2) -0.070(3) -0.0129(16)
F15 0.073(2) 0.0353(17) 0.072(2) 0.0234(16) -0.042(2) -0.0305(17)
N101 0.0207(18) 0.0197(17) 0.0276(19) 0.0042(15) -0.0005(15) -0.0090(15)
C101 0.022(2) 0.021(2) 0.026(2) 0.0056(17) -0.0044(17) -0.0106(18)
O101 0.0213(16) 0.0339(18) 0.0424(19) 0.0157(15) -0.0041(14) -0.0131(14)
N102 0.0188(18) 0.0215(18) 0.0229(18) 0.0015(14) -0.0017(14) -0.0089(15)
C102 0.018(2) 0.021(2) 0.021(2) 0.0000(16) -0.0015(16) -0.0077(17)
O102 0.0199(15) 0.0199(15) 0.0297(16) 0.0056(12) -0.0014(12) -0.0089(12)
B101 0.021(2) 0.018(2) 0.026(2) 0.0049(19) -0.0019(19) -0.0091(19)
C103 0.019(2) 0.021(2) 0.024(2) 0.0041(17) -0.0049(16) -0.0077(17)
C104 0.029(2) 0.027(2) 0.027(2) 0.0029(18) -0.0051(18) -0.0147(19)
C105 0.031(3) 0.041(3) 0.026(2) 0.001(2) 0.0019(19) -0.017(2)
C106 0.037(3) 0.030(2) 0.025(2) -0.0008(19) -0.004(2) -0.008(2)
C107 0.036(3) 0.023(2) 0.030(2) 0.0029(18) -0.010(2) -0.014(2)
C108 0.023(2) 0.025(2) 0.028(2) 0.0051(18) -0.0034(18) -0.0099(18)
C109 0.020(2) 0.020(2) 0.023(2) 0.0020(16) 0.0004(16) -0.0105(17)
C110 0.023(2) 0.018(2) 0.021(2) -0.0026(16) 0.0020(16) -0.0084(17)
C111 0.018(2) 0.028(2) 0.022(2) 0.0016(17) 0.0009(16) -0.0054(18)
C112 0.026(2) 0.036(2) 0.021(2) 0.0001(18) -0.0016(17) -0.018(2)
C113 0.034(3) 0.026(2) 0.027(2) -0.0065(18) 0.0045(19) -0.018(2)
C114 0.024(2) 0.018(2) 0.029(2) -0.0015(17) 0.0061(18) -0.0055(18)
C115 0.022(2) 0.020(2) 0.031(2) 0.0070(17) -0.0031(17) -0.0083(17)
C116 0.030(2) 0.020(2) 0.033(2) 0.0061(18) -0.0004(19) -0.0113(19)
C117 0.039(3) 0.042(3) 0.031(3) 0.008(2) -0.005(2) -0.021(2)
C118 0.019(2) 0.024(2) 0.023(2) 0.0028(17) -0.0047(16) -0.0076(17)
C119 0.027(2) 0.026(2) 0.042(3) -0.002(2) -0.008(2) -0.011(2)
C120 0.029(3) 0.034(3) 0.049(3) 0.006(2) -0.018(2) -0.016(2)
C121 0.020(2) 0.037(3) 0.049(3) 0.014(2) -0.008(2) -0.011(2)
C122 0.021(2) 0.031(3) 0.043(3) 0.001(2) 0.001(2) -0.006(2)
C123 0.021(2) 0.031(2) 0.028(2) -0.0037(19) -0.0002(18) -0.0103(19)
C124 0.0149(19) 0.021(2) 0.029(2) 0.0035(17) 0.0000(16) -0.0080(16)
C125 0.037(3) 0.024(2) 0.025(2) -0.0016(18) -0.0008(19) -0.012(2)
C126 0.045(3) 0.033(3) 0.027(2) 0.007(2) 0.000(2) -0.017(2)
C127 0.031(2) 0.023(2) 0.038(3) 0.0093(19) 0.002(2) -0.009(2)
C128 0.021(2) 0.021(2) 0.036(2) -0.0003(18) 0.0038(18) -0.0084(18)
C129 0.019(2) 0.026(2) 0.024(2) 0.0033(17) -0.0018(16) -0.0104(18)
F101 0.0414(16) 0.0482(17) 0.0345(15) -0.0045(13) 0.0056(12) -0.0332(14)
F102 0.0473(19) 0.068(2) 0.0404(17) -0.0122(15) 0.0169(14) -0.0353(17)
F103 0.063(2) 0.0473(18) 0.0332(16) -0.0137(14) 0.0068(15) -0.0235(17)
F104 0.0529(18) 0.0346(15) 0.0413(16) -0.0028(13) -0.0071(14) -0.0266(14)
F105 0.0440(17) 0.0444(17) 0.0394(16) -0.0058(13) 0.0067(13) -0.0332(14)
F106 0.0281(13) 0.0203(12) 0.0334(14) -0.0052(10) -0.0070(11) -0.0056(11)
F107 0.0228(13) 0.0340(15) 0.0299(14) 0.0004(11) -0.0053(11) 0.0004(11)
F108 0.0381(16) 0.0552(18) 0.0275(14) -0.0043(13) -0.0091(12) -0.0246(14)
F109 0.060(2) 0.0329(16) 0.0432(17) -0.0171(13) -0.0031(15) -0.0208(15)
F110 0.0333(15) 0.0200(13) 0.0406(16) -0.0037(11) -0.0006(12) -0.0017(11)
F111 0.082(2) 0.0300(15) 0.0254(14) -0.0052(12) 0.0055(15) -0.0216(16)
F112 0.104(3) 0.0450(19) 0.0243(15) 0.0093(13) 0.0041(17) -0.027(2)
F113 0.0543(19) 0.0258(15) 0.0483(18) 0.0181(13) -0.0015(15) -0.0114(14)
F114 0.0425(16) 0.0222(13) 0.0450(17) -0.0053(12) 0.0115(13) -0.0147(12)
F115 0.0495(17) 0.0301(14) 0.0251(13) -0.0012(11) 0.0032(12) -0.0209(13)

loop_
_atom_type_symbol
_atom_type_description
_atom_type_scat_dispersion_real
_atom_type_scat_dispersion_imag
_atom_type_scat_source
C C 0.0181 0.0091 'International Tables Vol C Tables 4.2.6.8 and 6.1.1.4'
H H 0.0000 0.0000 'International Tables Vol C Tables 4.2.6.8 and 6.1.1.4'
B B 0.0090 0.0039 'International Tables Vol C Tables 4.2.6.8 and 6.1.1.4'
F F 0.0727 0.0534 'International Tables Vol C Tables 4.2.6.8 and 6.1.1.4'
N N 0.0311 0.0180 'International Tables Vol C Tables 4.2.6.8 and 6.1.1.4'
O O 0.0492 0.0322 'International Tables Vol C Tables 4.2.6.8 and 6.1.1.4'

loop_
_geom_angle_atom_site_label_1
_geom_angle_atom_site_label_2
_geom_angle_atom_site_label_3
_geom_angle
C1 N1 C15 114.4(3)
C1 N1 B1 126.5(4)
C15 N1 B1 119.0(3)
O1 C1 N1 127.7(4)
O1 C1 N2 117.2(4)
N1 C1 N2 115.0(4)
C2 N2 C1 120.7(3)
C2 N2 C18 121.5(3)
C1 N2 C18 117.6(3)
O2 C2 N2 124.4(4)
O2 C2 C24 113.8(4)
N2 C2 C24 121.8(4)
C2 O2 B1 123.1(3)
N1 B1 O2 106.0(3)
N1 B1 C9 110.2(4)
O2 B1 C9 107.2(3)
N1 B1 C3 114.7(4)
O2 B1 C3 104.1(3)
C9 B1 C3 113.8(3)
C4 C3 C8 113.4(4)
C4 C3 B1 126.9(4)
C8 C3 B1 119.6(4)
F1 C4 C5 115.2(4)
F1 C4 C3 120.6(4)
C5 C4 C3 124.2(4)
F2 C5 C6 118.8(4)
F2 C5 C4 121.5(4)
C6 C5 C4 119.7(4)
F3 C6 C5 120.6(4)
F3 C6 C7 120.3(5)
C5 C6 C7 119.0(4)
F4 C7 C8 121.5(4)
F4 C7 C6 119.6(4)
C8 C7 C6 118.9(4)
F5 C8 C7 116.6(4)
F5 C8 C3 118.7(4)
C7 C8 C3 124.7(4)
C10 C9 C14 113.8(4)
C10 C9 B1 124.9(4)
C14 C9 B1 121.1(4)
F6 C10 C11 115.3(4)
F6 C10 C9 120.5(4)
C11 C10 C9 124.1(4)
F7 C11 C12 119.2(4)
F7 C11 C10 121.2(4)
C12 C11 C10 119.7(4)
F8 C12 C11 120.1(4)
F8 C12 C13 121.1(4)
C11 C12 C13 118.7(4)
F9 C13 C14 121.3(4)
F9 C13 C12 118.9(4)
C14 C13 C12 119.8(4)
F10 C14 C13 116.9(4)
F10 C14 C9 119.3(4)
C13 C14 C9 123.8(4)
N1 C15 C16 110.8(4)
N1 C15 H15A 109.5
C16 C15 H15A 109.5
N1 C15 H15B 109.5
C16 C15 H15B 109.5
H15A C15 H15B 108.1
C17 C16 C15 124.1(5)
C17 C16 H16 118.0
C15 C16 H16 118.0
C16 C17 H17A 120.0
C16 C17 H17B 120.0
H17A C17 H17B 120.0
N2 C18 C19 112.5(3)
N2 C18 C23 112.5(3)
C19 C18 C23 112.6(4)
N2 C18 H18 106.2
C19 C18 H18 106.2
C23 C18 H18 106.2
C18 C19 C20 108.5(4)
C18 C19 H19A 110.0
C20 C19 H19A 110.0
C18 C19 H19B 110.0
C20 C19 H19B 110.0
H19A C19 H19B 108.4
C21 C20 C19 112.1(4)
C21 C20 H20A 109.2
C19 C20 H20A 109.2
C21 C20 H20B 109.2
C19 C20 H20B 109.2
H20A C20 H20B 107.9
C20 C21 C22 111.6(4)
C20 C21 H21A 109.3
C22 C21 H21A 109.3
C20 C21 H21B 109.3
C22 C21 H21B 109.3
H21A C21 H21B 108.0
C21 C22 C23 110.9(4)
C21 C22 H22A 109.5
C23 C22 H22A 109.5
C21 C22 H22B 109.5
C23 C22 H22B 109.5
H22A C22 H22B 108.0
C18 C23 C22 108.5(4)
C18 C23 H23A 110.0
C22 C23 H23A 110.0
C18 C23 H23B 110.0
C22 C23 H23B 110.0
H23A C23 H23B 108.4
C29 C24 C25 118.4(4)
C29 C24 C2 121.7(4)
C25 C24 C2 119.7(4)
F11 C25 C24 119.3(4)
F11 C25 C26 120.4(6)
C24 C25 C26 120.3(6)
F12 C26 C27 120.9(6)
F12 C26 C25 119.3(7)
C27 C26 C25 119.9(6)
F13 C27 C28 120.5(7)
F13 C27 C26 119.3(7)
C28 C27 C26 120.1(5)
F14 C28 C29 121.1(7)
F14 C28 C27 119.3(5)
C29 C28 C27 119.7(6)
F15 C29 C28 119.1(5)
F15 C29 C24 119.3(4)
C28 C29 C24 121.6(6)
C101 N101 C115 113.4(3)
C101 N101 B101 126.7(4)
C115 N101 B101 119.8(3)
O101 C101 N101 128.4(4)
O101 C101 N102 117.3(4)
N101 C101 N102 114.2(4)
C102 N102 C101 120.3(3)
C102 N102 C118 121.6(3)
C101 N102 C118 117.7(3)
O102 C102 N102 125.3(4)
O102 C102 C124 113.9(4)
N102 C102 C124 120.8(4)
C102 O102 B101 122.7(3)
N101 B101 O102 106.2(3)
N101 B101 C109 109.7(4)
O102 B101 C109 106.5(3)
N101 B101 C103 115.0(4)
O102 B101 C103 104.3(3)
C109 B101 C103 114.4(4)
C108 C103 C104 114.1(4)
C108 C103 B101 126.1(4)
C104 C103 B101 119.7(4)
F101 C104 C105 116.4(4)
F101 C104 C103 119.5(4)
C105 C104 C103 124.1(4)
F102 C105 C106 119.6(4)
F102 C105 C104 121.5(4)
C106 C105 C104 118.9(4)
F103 C106 C107 120.5(5)
F103 C106 C105 120.0(5)
C107 C106 C105 119.6(4)
F104 C107 C106 119.5(4)
F104 C107 C108 121.0(4)
C106 C107 C108 119.5(4)
F105 C108 C103 120.8(4)
F105 C108 C107 115.4(4)
C103 C108 C107 123.8(4)
C114 C109 C110 114.2(4)
C114 C109 B101 121.3(4)
C110 C109 B101 124.3(4)
F106 C110 C111 116.1(4)
F106 C110 C109 120.4(4)
C111 C110 C109 123.5(4)
F107 C111 C112 118.9(4)
F107 C111 C110 121.0(4)
C112 C111 C110 120.1(4)
F108 C112 C111 120.5(4)
F108 C112 C113 120.8(4)
C111 C112 C113 118.7(4)
F109 C113 C114 121.5(4)
F109 C113 C112 118.9(4)
C114 C113 C112 119.6(4)
F110 C114 C113 116.3(4)
F110 C114 C109 119.8(4)
C113 C114 C109 123.9(4)
N101 C115 C116 110.7(3)
N101 C115 H11A 109.5
C116 C115 H11A 109.5
N101 C115 H11B 109.5
C116 C115 H11B 109.5
H11A C115 H11B 108.1
C117 C116 C115 124.4(5)
C117 C116 H116 117.8
C115 C116 H116 117.8
C116 C117 H11C 120.0
C116 C117 H11D 120.0
H11C C117 H11D 120.0
N102 C118 C123 112.8(3)
N102 C118 C119 112.2(3)
C123 C118 C119 112.9(4)
N102 C118 H118 106.1
C123 C118 H118 106.1
C119 C118 H118 106.1
C118 C119 C120 107.6(4)
C118 C119 H11E 110.2
C120 C119 H11E 110.2
C118 C119 H11F 110.2
C120 C119 H11F 110.2
H11E C119 H11F 108.5
C121 C120 C119 112.0(4)
C121 C120 H12A 109.2
C119 C120 H12A 109.2
C121 C120 H12B 109.2
C119 C120 H12B 109.2
H12A C120 H12B 107.9
C120 C121 C122 111.4(4)
C120 C121 H12C 109.3
C122 C121 H12C 109.3
C120 C121 H12D 109.3
C122 C121 H12D 109.3
H12C C121 H12D 108.0
C121 C122 C123 110.9(4)
C121 C122 H12E 109.5
C123 C122 H12E 109.5
C121 C122 H12F 109.5
C123 C122 H12F 109.5
H12E C122 H12F 108.1
C118 C123 C122 108.6(4)
C118 C123 H12G 110.0
C122 C123 H12G 110.0
C118 C123 H12H 110.0
C122 C123 H12H 110.0
H12G C123 H12H 108.3
C125 C124 C129 118.5(4)
C125 C124 C102 121.0(4)
C129 C124 C102 120.4(4)
F111 C125 C124 119.3(4)
F111 C125 C126 119.3(4)
C124 C125 C126 121.4(4)
F112 C126 C127 120.5(4)
F112 C126 C125 120.3(5)
C127 C126 C125 119.2(4)
F113 C127 C126 120.1(4)
F113 C127 C128 119.3(4)
C126 C127 C128 120.5(4)
F114 C128 C127 119.7(4)
F114 C128 C129 120.9(4)
C127 C128 C129 119.4(4)
F115 C129 C128 119.2(4)
F115 C129 C124 119.8(4)
C128 C129 C124 121.0(4)

loop_
_geom_bond_atom_site_label_1
_geom_bond_atom_site_label_2
_geom_bond_distance
N1 C1 1.322(6)
N1 C15 1.489(5)
N1 B1 1.526(6)
C1 O1 1.213(5)
C1 N2 1.481(5)
N2 C2 1.322(6)
N2 C18 1.507(5)
C2 O2 1.267(5)
C2 C24 1.499(6)
O2 B1 1.544(5)
B1 C9 1.618(6)
B1 C3 1.641(6)
C3 C4 1.383(6)
C3 C8 1.396(6)
C4 F1 1.356(5)
C4 C5 1.378(7)
C5 F2 1.341(5)
C5 C6 1.375(7)
C6 F3 1.341(6)
C6 C7 1.384(7)
C7 F4 1.335(6)
C7 C8 1.374(7)
C8 F5 1.351(5)
C9 C10 1.381(6)
C9 C14 1.398(6)
C10 F6 1.359(5)
C10 C11 1.380(6)
C11 F7 1.340(5)
C11 C12 1.374(6)
C12 F8 1.335(5)
C12 C13 1.382(7)
C13 F9 1.341(5)
C13 C14 1.371(7)
C14 F10 1.346(5)
C15 C16 1.501(7)
C15 H15A 0.9900
C15 H15B 0.9900
C16 C17 1.305(7)
C16 H16 0.9500
C17 H17A 0.9500
C17 H17B 0.9500
C18 C19 1.519(6)
C18 C23 1.529(6)
C18 H18 1.0000
C19 C20 1.527(6)
C19 H19A 0.9900
C19 H19B 0.9900
C20 C21 1.514(7)
C20 H20A 0.9900
C20 H20B 0.9900
C21 C22 1.521(7)
C21 H21A 0.9900
C21 H21B 0.9900
C22 C23 1.535(6)
C22 H22A 0.9900
C22 H22B 0.9900
C23 H23A 0.9900
C23 H23B 0.9900
C24 C29 1.384(7)
C24 C25 1.385(7)
C25 F11 1.341(7)
C25 C26 1.386(8)
C26 F12 1.342(8)
C26 C27 1.383(11)
C27 F13 1.334(6)
C27 C28 1.372(11)
C28 F14 1.334(7)
C28 C29 1.370(7)
C29 F15 1.327(7)
N101 C101 1.332(6)
N101 C115 1.487(5)
N101 B101 1.525(6)
C101 O101 1.201(5)
C101 N102 1.493(5)
N102 C102 1.314(5)
N102 C118 1.505(5)
C102 O102 1.267(5)
C102 C124 1.505(6)
O102 B101 1.542(5)
B101 C109 1.632(6)
B101 C103 1.645(6)
C103 C108 1.383(6)
C103 C104 1.386(6)
C104 F101 1.348(5)
C104 C105 1.385(7)
C105 F102 1.335(6)
C105 C106 1.380(7)
C106 F103 1.338(6)
C106 C107 1.366(7)
C107 F104 1.344(5)
C107 C108 1.388(7)
C108 F105 1.350(5)
C109 C114 1.382(6)
C109 C110 1.391(6)
C110 F106 1.355(5)
C110 C111 1.376(6)
C111 F107 1.343(5)
C111 C112 1.370(6)
C112 F108 1.332(5)
C112 C113 1.381(7)
C113 F109 1.345(5)
C113 C114 1.378(7)
C114 F110 1.353(5)
C115 C116 1.495(6)
C115 H11A 0.9900
C115 H11B 0.9900
C116 C117 1.308(7)
C116 H116 0.9500
C117 H11C 0.9500
C117 H11D 0.9500
C118 C123 1.515(6)
C118 C119 1.532(6)
C118 H118 1.0000
C119 C120 1.534(7)
C119 H11E 0.9900
C119 H11F 0.9900
C120 C121 1.514(8)
C120 H12A 0.9900
C120 H12B 0.9900
C121 C122 1.516(7)
C121 H12C 0.9900
C121 H12D 0.9900
C122 C123 1.531(6)
C122 H12E 0.9900
C122 H12F 0.9900
C123 H12G 0.9900
C123 H12H 0.9900
C124 C125 1.373(6)
C124 C129 1.385(6)
C125 F111 1.348(5)
C125 C126 1.385(7)
C126 F112 1.335(6)
C126 C127 1.376(7)
C127 F113 1.327(5)
C127 C128 1.377(7)
C128 F114 1.332(5)
C128 C129 1.385(6)
C129 F115 1.327(5)

loop_
_geom_torsion_atom_site_label_1
_geom_torsion_atom_site_label_2
_geom_torsion_atom_site_label_3
_geom_torsion_atom_site_label_4
_geom_torsion
C15 N1 C1 O1 -1.1(7)
B1 N1 C1 O1 174.2(5)
C15 N1 C1 N2 175.0(3)
B1 N1 C1 N2 -9.8(6)
O1 C1 N2 C2 168.3(4)
N1 C1 N2 C2 -8.2(6)
O1 C1 N2 C18 -7.5(6)
N1 C1 N2 C18 176.0(4)
C1 N2 C2 O2 10.3(6)
C18 N2 C2 O2 -174.1(4)
C1 N2 C2 C24 -169.2(4)
C18 N2 C2 C24 6.4(6)
N2 C2 O2 B1 5.6(6)
C24 C2 O2 B1 -174.8(4)
C1 N1 B1 O2 21.8(6)
C15 N1 B1 O2 -163.1(3)
C1 N1 B1 C9 137.5(4)
C15 N1 B1 C9 -47.4(5)
C1 N1 B1 C3 -92.5(5)
C15 N1 B1 C3 82.6(5)
C2 O2 B1 N1 -19.6(5)
C2 O2 B1 C9 -137.3(4)
C2 O2 B1 C3 101.8(4)
N1 B1 C3 C4 -5.2(6)
O2 B1 C3 C4 -120.6(4)
C9 B1 C3 C4 122.9(5)
N1 B1 C3 C8 175.7(4)
O2 B1 C3 C8 60.3(5)
C9 B1 C3 C8 -56.2(5)
C8 C3 C4 F1 179.3(4)
B1 C3 C4 F1 0.2(7)
C8 C3 C4 C5 1.0(6)
B1 C3 C4 C5 -178.2(4)
F1 C4 C5 F2 0.3(6)
C3 C4 C5 F2 178.7(4)
F1 C4 C5 C6 -178.7(4)
C3 C4 C5 C6 -0.2(7)
F2 C5 C6 F3 0.8(7)
C4 C5 C6 F3 179.8(4)
F2 C5 C6 C7 179.9(4)
C4 C5 C6 C7 -1.2(7)
F3 C6 C7 F4 -0.9(7)
C5 C6 C7 F4 180.0(4)
F3 C6 C7 C8 -179.3(4)
C5 C6 C7 C8 1.7(7)
F4 C7 C8 F5 -0.2(7)
C6 C7 C8 F5 178.1(4)
F4 C7 C8 C3 -179.2(4)
C6 C7 C8 C3 -0.9(8)
C4 C3 C8 F5 -179.4(4)
B1 C3 C8 F5 -0.1(6)
C4 C3 C8 C7 -0.4(7)
B1 C3 C8 C7 178.8(4)
N1 B1 C9 C10 103.3(5)
O2 B1 C9 C10 -141.8(4)
C3 B1 C9 C10 -27.1(6)
N1 B1 C9 C14 -71.7(5)
O2 B1 C9 C14 43.3(5)
C3 B1 C9 C14 157.9(4)
C14 C9 C10 F6 176.4(4)
B1 C9 C10 F6 1.1(6)
C14 C9 C10 C11 -1.2(6)
B1 C9 C10 C11 -176.5(4)
F6 C10 C11 F7 1.0(6)
C9 C10 C11 F7 178.8(4)
F6 C10 C11 C12 -178.0(4)
C9 C10 C11 C12 -0.3(7)
F7 C11 C12 F8 0.7(6)
C10 C11 C12 F8 179.8(4)
F7 C11 C12 C13 -177.7(4)
C10 C11 C12 C13 1.4(7)
F8 C12 C13 F9 1.0(7)
C11 C12 C13 F9 179.3(4)
F8 C12 C13 C14 -179.3(4)
C11 C12 C13 C14 -0.9(7)
F9 C13 C14 F10 -2.2(6)
C12 C13 C14 F10 178.1(4)
F9 C13 C14 C9 179.0(4)
C12 C13 C14 C9 -0.7(7)
C10 C9 C14 F10 -177.1(4)
B1 C9 C14 F10 -1.6(6)
C10 C9 C14 C13 1.7(6)
B1 C9 C14 C13 177.2(4)
C1 N1 C15 C16 -80.7(5)
B1 N1 C15 C16 103.6(4)
N1 C15 C16 C17 -116.2(5)
C2 N2 C18 C19 122.8(4)
C1 N2 C18 C19 -61.4(5)
C2 N2 C18 C23 -108.7(4)
C1 N2 C18 C23 67.0(5)
N2 C18 C19 C20 -173.3(4)
C23 C18 C19 C20 58.3(5)
C18 C19 C20 C21 -55.5(5)
C19 C20 C21 C22 55.6(5)
C20 C21 C22 C23 -55.8(5)
N2 C18 C23 C22 172.5(4)
C19 C18 C23 C22 -59.2(5)
C21 C22 C23 C18 56.4(5)
O2 C2 C24 C29 -105.9(5)
N2 C2 C24 C29 73.7(6)
O2 C2 C24 C25 68.3(5)
N2 C2 C24 C25 -112.2(5)
C29 C24 C25 F11 177.3(5)
C2 C24 C25 F11 3.0(7)
C29 C24 C25 C26 -3.3(8)
C2 C24 C25 C26 -177.7(5)
F11 C25 C26 F12 -0.7(9)
C24 C25 C26 F12 179.9(5)
F11 C25 C26 C27 -179.4(6)
C24 C25 C26 C27 1.2(9)
F12 C26 C27 F13 -0.4(10)
C25 C26 C27 F13 178.3(5)
F12 C26 C27 C28 -177.5(6)
C25 C26 C27 C28 1.2(10)
F13 C27 C28 F14 0.8(9)
C26 C27 C28 F14 177.9(6)
F13 C27 C28 C29 -178.5(5)
C26 C27 C28 C29 -1.4(9)
F14 C28 C29 F15 -1.6(8)
C27 C28 C29 F15 177.7(5)
F14 C28 C29 C24 179.9(5)
C27 C28 C29 C24 -0.8(8)
C25 C24 C29 F15 -175.3(5)
C2 C24 C29 F15 -1.1(7)
C25 C24 C29 C28 3.2(7)
C2 C24 C29 C28 177.4(5)
C115 N101 C101 O101 2.5(7)
B101 N101 C101 O101 -173.7(5)
C115 N101 C101 N102 -173.9(3)
B101 N101 C101 N102 9.9(6)
O101 C101 N102 C102 -167.3(4)
N101 C101 N102 C102 9.5(6)
O101 C101 N102 C118 5.9(6)
N101 C101 N102 C118 -177.3(4)
C101 N102 C102 O102 -13.2(6)
C118 N102 C102 O102 173.9(4)
C101 N102 C102 C124 166.2(4)
C118 N102 C102 C124 -6.8(6)
N102 C102 O102 B101 -2.9(6)
C124 C102 O102 B101 177.8(4)
C101 N101 B101 O102 -22.2(6)
C115 N101 B101 O102 161.8(3)
C101 N101 B101 C109 -136.9(4)
C115 N101 B101 C109 47.1(5)
C101 N101 B101 C103 92.6(5)
C115 N101 B101 C103 -83.4(5)
C102 O102 B101 N101 18.6(5)
C102 O102 B101 C109 135.4(4)
C102 O102 B101 C103 -103.3(4)
N101 B101 C103 C108 4.3(6)
O102 B101 C103 C108 120.2(4)
C109 B101 C103 C108 -123.9(4)
N101 B101 C103 C104 -174.9(4)
O102 B101 C103 C104 -59.0(5)
C109 B101 C103 C104 56.9(5)
C108 C103 C104 F101 178.9(4)
B101 C103 C104 F101 -1.7(6)
C108 C103 C104 C105 0.4(7)
B101 C103 C104 C105 179.7(4)
F101 C104 C105 F102 1.6(7)
C103 C104 C105 F102 -179.7(4)
F101 C104 C105 C106 -178.2(4)
C103 C104 C105 C106 0.4(7)
F102 C105 C106 F103 -1.2(7)
C104 C105 C106 F103 178.6(4)
F102 C105 C106 C107 179.1(4)
C104 C105 C106 C107 -1.0(7)
F103 C106 C107 F104 0.6(7)
C105 C106 C107 F104 -179.8(4)
F103 C106 C107 C108 -178.8(4)
C105 C106 C107 C108 0.8(7)
C104 C103 C108 F105 -179.6(4)
B101 C103 C108 F105 1.1(7)
C104 C103 C108 C107 -0.6(6)
B101 C103 C108 C107 -179.9(4)
F104 C107 C108 F105 -0.3(6)
C106 C107 C108 F105 179.0(4)
F104 C107 C108 C103 -179.4(4)
C106 C107 C108 C103 0.0(7)
N101 B101 C109 C114 72.6(5)
O102 B101 C109 C114 -42.0(5)
C103 B101 C109 C114 -156.6(4)
N101 B101 C109 C110 -101.5(5)
O102 B101 C109 C110 144.0(4)
C103 B101 C109 C110 29.4(6)
C114 C109 C110 F106 -176.9(4)
B101 C109 C110 F106 -2.5(6)
C114 C109 C110 C111 1.2(6)
B101 C109 C110 C111 175.7(4)
F106 C110 C111 F107 0.7(6)
C109 C110 C111 F107 -177.5(4)
F106 C110 C111 C112 178.9(4)
C109 C110 C111 C112 0.7(7)
F107 C111 C112 F108 -2.2(6)
C110 C111 C112 F108 179.6(4)
F107 C111 C112 C113 177.2(4)
C110 C111 C112 C113 -1.0(7)
F108 C112 C113 F109 0.0(7)
C111 C112 C113 F109 -179.3(4)
F108 C112 C113 C114 178.8(4)
C111 C112 C113 C114 -0.5(7)
F109 C113 C114 F110 2.0(6)
C112 C113 C114 F110 -176.8(4)
F109 C113 C114 C109 -178.6(4)
C112 C113 C114 C109 2.6(7)
C110 C109 C114 F110 176.5(4)
B101 C109 C114 F110 1.9(6)
C110 C109 C114 C113 -2.9(6)
B101 C109 C114 C113 -177.5(4)
C101 N101 C115 C116 80.0(5)
B101 N101 C115 C116 -103.5(4)
N101 C115 C116 C117 117.2(5)
C102 N102 C118 C123 105.4(5)
C101 N102 C118 C123 -67.7(5)
C102 N102 C118 C119 -125.7(4)
C101 N102 C118 C119 61.2(5)
N102 C118 C119 C120 172.6(4)
C123 C118 C119 C120 -58.6(5)
C118 C119 C120 C121 55.8(5)
C119 C120 C121 C122 -56.5(5)
C120 C121 C122 C123 56.3(5)
N102 C118 C123 C122 -172.0(4)
C119 C118 C123 C122 59.5(5)
C121 C122 C123 C118 -56.7(5)
O102 C102 C124 C125 -78.0(5)
N102 C102 C124 C125 102.6(5)
O102 C102 C124 C129 98.5(5)
N102 C102 C124 C129 -80.9(5)
C129 C124 C125 F111 -179.1(4)
C102 C124 C125 F111 -2.6(7)
C129 C124 C125 C126 1.3(7)
C102 C124 C125 C126 177.8(4)
F111 C125 C126 F112 0.1(8)
C124 C125 C126 F112 179.8(5)
F111 C125 C126 C127 -179.5(5)
C124 C125 C126 C127 0.1(8)
F112 C126 C127 F113 1.5(8)
C125 C126 C127 F113 -178.9(5)
F112 C126 C127 C128 179.3(5)
C125 C126 C127 C128 -1.0(8)
F113 C127 C128 F114 -0.8(7)
C126 C127 C128 F114 -178.6(4)
F113 C127 C128 C129 178.4(4)
C126 C127 C128 C129 0.5(7)
F114 C128 C129 F115 0.5(6)
C127 C128 C129 F115 -178.6(4)
F114 C128 C129 C124 -180.0(4)
C127 C128 C129 C124 0.9(7)
C125 C124 C129 F115 177.8(4)
C102 C124 C129 F115 1.2(6)
C125 C124 C129 C128 -1.7(6)
C102 C124 C129 C128 -178.3(4)
